data_4069174
loop_
_publ_author_name
'Crestani, Marco G.'
'Steffen, Andreas'
'Kenwright, Alan M.'
'Batsanov, Andrei S.'
'Howard, Judith A. K.'
'Marder, Todd B.'

_publ_section_title
;
 Oxidative Addition of X&#x2212;H (X = C, N, O) Bonds to [Ir(PMe3)4]Cl and
 Catalytic Hydration of Acetonitrile Using its Peroxo Derivative,
 [Ir(O2)(PMe3)4]Cl, as Catalyst Precursor
;
_journal_issue 9
_journal_name_full Organometallics
_journal_page_first 2904
_journal_paper_doi 10.1021/om9000633
_journal_volume 28
_journal_year 2009
_chemical_formula_moiety 'C12 H36 Ir O2 1+,Cl 1-,H2 O,C2 H3 N'
_chemical_formula_sum 'C14 H41 Cl Ir N O3 P4'
_chemical_formula_weight 623.01
_chemical_name_systematic
; dioxygen-tetrakis(trimethylphosphine)iridium(I) chloride
 monohydrate acetonitrile monosolvate
;
_space_group_IT_number 14
_symmetry_cell_setting monoclinic
_symmetry_space_group_name_Hall '-P 2ybc'
_symmetry_space_group_name_H-M 'P 1 21/c 1'
_atom_sites_solution_hydrogens geom
_atom_sites_solution_primary direct
_atom_sites_solution_secondary difmap
_audit_creation_method SHELXL-97
_cell_angle_alpha 90.00
_cell_angle_beta 104.22(1)
_cell_angle_gamma 90.00
_cell_formula_units_Z 4
_cell_length_a 15.4434(11)
_cell_length_b 9.8877(4)
_cell_length_c 16.5909(12)
_cell_measurement_reflns_used 16667
_cell_measurement_temperature 120(2)
_cell_measurement_theta_max 30.57
_cell_measurement_theta_min 1.27
_cell_volume 2455.8(3)
_computing_cell_refinement 'CrystalClear (Rigaku Inc., 2007)'
_computing_data_collection 'CrystalClear (Rigaku Inc., 2007)'
_computing_data_reduction 'CrystalClear (Rigaku Inc., 2007)'
_computing_molecular_graphics 'SHELXTL version 6.14 (Bruker, 2003)'
_computing_publication_material 'SHELXTL version 6.14 (Bruker, 2003)'
_computing_structure_refinement 'SHELXTL version 6.14 (Bruker, 2003)'
_computing_structure_solution 'SHELXTL version 6.14 (Bruker, 2003)'
_diffrn_ambient_temperature 120(2)
_diffrn_detector_area_resol_mean 10.0
_diffrn_measured_fraction_theta_full 0.999
_diffrn_measured_fraction_theta_max 0.999
_diffrn_measurement_device_type 'Rigaku IP R-Axis SPIDER diffractometer'
_diffrn_measurement_method '\w scans'
_diffrn_radiation_monochromator graphite
_diffrn_radiation_source 'fine-focus sealed tube'
_diffrn_radiation_type MoK\a
_diffrn_radiation_wavelength 0.71073
_diffrn_reflns_av_R_equivalents 0.0712
_diffrn_reflns_av_sigmaI/netI 0.0629
_diffrn_reflns_limit_h_max 21
_diffrn_reflns_limit_h_min -21
_diffrn_reflns_limit_k_max 13
_diffrn_reflns_limit_k_min -13
_diffrn_reflns_limit_l_max 23
_diffrn_reflns_limit_l_min -23
_diffrn_reflns_number 34092
_diffrn_reflns_theta_full 30.00
_diffrn_reflns_theta_max 30.00
_diffrn_reflns_theta_min 1.36
_diffrn_standards_number 0
_exptl_absorpt_coefficient_mu 5.818
_exptl_absorpt_correction_T_max 0.5545
_exptl_absorpt_correction_T_min 0.3105
_exptl_absorpt_correction_type numerical
_exptl_absorpt_process_details 'R(int)=0.102 before correction'
_exptl_crystal_colour Colorless
_exptl_crystal_density_diffrn 1.685
_exptl_crystal_density_method 'not measured'
_exptl_crystal_description Platelet
_exptl_crystal_F_000 1240
_exptl_crystal_size_max 0.40
_exptl_crystal_size_mid 0.25
_exptl_crystal_size_min 0.10
_refine_diff_density_max 3.076
_refine_diff_density_min -1.807
_refine_diff_density_rms 0.192
_refine_ls_extinction_method none
_refine_ls_goodness_of_fit_ref 1.175
_refine_ls_hydrogen_treatment constr
_refine_ls_matrix_type full
_refine_ls_number_parameters 243
_refine_ls_number_reflns 7144
_refine_ls_number_restraints 0
_refine_ls_restrained_S_all 1.175
_refine_ls_R_factor_all 0.0460
_refine_ls_R_factor_gt 0.0429
_refine_ls_shift/su_max 0.001
_refine_ls_shift/su_mean 0.000
_refine_ls_structure_factor_coef Fsqd
_refine_ls_weighting_details 'calc w=1/[\s^2^(Fo^2^)+(0.0243P)^2^+4.3085P] where P=(Fo^2^+2Fc^2^)/3'
_refine_ls_weighting_scheme calc
_refine_ls_wR_factor_gt 0.1045
_refine_ls_wR_factor_ref 0.1064
_reflns_number_gt 6757
_reflns_number_total 7144
_reflns_threshold_expression I>2\s(I)
_cod_data_source_file om9000633_si_002.cif
_cod_data_source_block 9b
_cod_depositor_comments
;
The following automatic conversions were performed:

'_symmetry_cell_setting' value 'Monoclinic' changed to 'monoclinic'
according to /home/saulius/struct/CIF-dictionaries/cif_core.dic
dictionary named 'cif_core.dic' version 2.4.2 from 2011-04-26.

Automatic conversion script
Id: cif_fix_values 1715 2011-07-08 13:25:40Z adriana 
;
_cod_original_sg_symbol_H-M 'P 21/c'
_cod_database_code 4069174

loop_
_symmetry_equiv_pos_as_xyz
'x, y, z'
'-x, y+1/2, -z+1/2'
'-x, -y, -z'
'x, -y-1/2, z-1/2'

loop_
_atom_site_label
_atom_site_type_symbol
_atom_site_fract_x
_atom_site_fract_y
_atom_site_fract_z
_atom_site_U_iso_or_equiv
_atom_site_adp_type
_atom_site_occupancy
_atom_site_symmetry_multiplicity
_atom_site_calc_flag
_atom_site_refinement_flags
Ir Ir 0.194464(10) 0.239357(16) 0.363101(9) 0.01697(6) Uani 1 1 d .
P1 P 0.27956(8) 0.44009(12) 0.37581(7) 0.0240(2) Uani 1 1 d .
P2 P 0.17098(9) 0.25708(10) 0.49420(7) 0.0206(2) Uani 1 1 d .
P3 P 0.31089(8) 0.08956(13) 0.38947(7) 0.0239(2) Uani 1 1 d .
P4 P 0.08227(7) 0.07433(11) 0.32166(6) 0.0201(2) Uani 1 1 d .
O1 O 0.1697(2) 0.2788(3) 0.23778(19) 0.0272(7) Uani 1 1 d .
O2 O 0.1049(2) 0.3514(3) 0.27467(19) 0.0286(7) Uani 1 1 d .
C1 C 0.3865(3) 0.4690(5) 0.4508(3) 0.0336(10) Uani 1 1 d .
H1A H 0.4353 0.4378 0.4272 0.044(9) Uiso 1 1 calc R
H1B H 0.3877 0.4188 0.5020 0.044(9) Uiso 1 1 calc R
H1C H 0.3937 0.5658 0.4633 0.044(9) Uiso 1 1 calc R
C2 C 0.2140(3) 0.5853(5) 0.3945(3) 0.0349(11) Uani 1 1 d .
H2A H 0.2441 0.6690 0.3853 0.050(10) Uiso 1 1 calc R
H2B H 0.2082 0.5829 0.4520 0.050(10) Uiso 1 1 calc R
H2C H 0.1545 0.5819 0.3563 0.050(10) Uiso 1 1 calc R
C3 C 0.3048(4) 0.4869(6) 0.2781(3) 0.0377(12) Uani 1 1 d .
H3A H 0.2490 0.4973 0.2350 0.055(11) Uiso 1 1 calc R
H3B H 0.3413 0.4160 0.2614 0.055(11) Uiso 1 1 calc R
H3C H 0.3378 0.5725 0.2850 0.055(11) Uiso 1 1 calc R
C4 C 0.0776(3) 0.3700(5) 0.4940(3) 0.0300(10) Uani 1 1 d .
H4A H 0.0672 0.3734 0.5500 0.035(8) Uiso 1 1 calc R
H4B H 0.0238 0.3363 0.4547 0.035(8) Uiso 1 1 calc R
H4C H 0.0916 0.4609 0.4774 0.035(8) Uiso 1 1 calc R
C5 C 0.1389(3) 0.1088(5) 0.5448(3) 0.0282(9) Uani 1 1 d .
H5A H 0.1855 0.0397 0.5510 0.038(9) Uiso 1 1 calc R
H5B H 0.0825 0.0728 0.5109 0.038(9) Uiso 1 1 calc R
H5C H 0.1313 0.1340 0.5998 0.038(9) Uiso 1 1 calc R
C6 C 0.2583(3) 0.3237(5) 0.5789(3) 0.0270(9) Uani 1 1 d .
H6A H 0.2383 0.3213 0.6305 0.031(8) Uiso 1 1 calc R
H6B H 0.2716 0.4172 0.5665 0.031(8) Uiso 1 1 calc R
H6C H 0.3123 0.2685 0.5854 0.031(8) Uiso 1 1 calc R
C7 C 0.4229(3) 0.1530(6) 0.4054(4) 0.0391(12) Uani 1 1 d .
H7A H 0.4391 0.2031 0.4579 0.052(11) Uiso 1 1 calc R
H7B H 0.4265 0.2132 0.3594 0.052(11) Uiso 1 1 calc R
H7C H 0.4643 0.0771 0.4076 0.052(11) Uiso 1 1 calc R
C8 C 0.3036(3) -0.0161(6) 0.2982(3) 0.0341(11) Uani 1 1 d .
H8A H 0.3037 0.0413 0.2501 0.036(9) Uiso 1 1 calc R
H8B H 0.2482 -0.0688 0.2872 0.036(9) Uiso 1 1 calc R
H8C H 0.3549 -0.0776 0.3082 0.036(9) Uiso 1 1 calc R
C9 C 0.3261(3) -0.0319(5) 0.4739(3) 0.0317(10) Uani 1 1 d .
H9A H 0.3739 -0.0951 0.4705 0.038(9) Uiso 1 1 calc R
H9B H 0.2704 -0.0820 0.4696 0.038(9) Uiso 1 1 calc R
H9C H 0.3421 0.0160 0.5272 0.038(9) Uiso 1 1 calc R
C10 C 0.0578(3) 0.0423(5) 0.2108(2) 0.0252(9) Uani 1 1 d .
H10A H 0.0083 -0.0222 0.1954 0.027(7) Uiso 1 1 calc R
H10B H 0.1108 0.0045 0.1966 0.027(7) Uiso 1 1 calc R
H10C H 0.0410 0.1272 0.1806 0.027(7) Uiso 1 1 calc R
C11 C -0.0256(3) 0.1289(5) 0.3344(3) 0.0250(9) Uani 1 1 d .
H11A H -0.0391 0.2194 0.3104 0.043(9) Uiso 1 1 calc R
H11B H -0.0244 0.1316 0.3937 0.043(9) Uiso 1 1 calc R
H11C H -0.0718 0.0654 0.3059 0.043(9) Uiso 1 1 calc R
C12 C 0.0909(3) -0.0969(5) 0.3635(3) 0.0273(9) Uani 1 1 d .
H12A H 0.0361 -0.1469 0.3387 0.029(8) Uiso 1 1 calc R
H12B H 0.0994 -0.0931 0.4240 0.029(8) Uiso 1 1 calc R
H12C H 0.1420 -0.1428 0.3503 0.029(8) Uiso 1 1 calc R
Cl Cl 0.47148(9) 0.15455(15) 0.65651(8) 0.0458(3) Uani 1 1 d .
O3 O 0.4602(3) 0.4789(4) 0.6702(2) 0.0505(10) Uani 1 1 d .
H01 H 0.4894 0.5185 0.7130 0.061 Uiso 1 1 d R
H02 H 0.4682 0.3938 0.6734 0.061 Uiso 1 1 d R
N1 N 0.1978(4) 0.7194(7) 0.5998(4) 0.0561(15) Uani 1 1 d .
C13 C 0.2721(5) 0.7388(5) 0.6215(4) 0.0402(14) Uani 1 1 d .
C14 C 0.3677(5) 0.7645(6) 0.6481(4) 0.0407(14) Uani 1 1 d .
H14A H 0.3791 0.8609 0.6418 0.048(11) Uiso 1 1 calc R
H14B H 0.3986 0.7114 0.6139 0.048(11) Uiso 1 1 calc R
H14C H 0.3896 0.7385 0.7066 0.048(11) Uiso 1 1 calc R

loop_
_atom_site_aniso_label
_atom_site_aniso_U_11
_atom_site_aniso_U_22
_atom_site_aniso_U_33
_atom_site_aniso_U_23
_atom_site_aniso_U_13
_atom_site_aniso_U_12
Ir 0.01739(11) 0.01793(10) 0.01509(10) 0.00063(5) 0.00302(7) 0.00155(5)
P1 0.0234(6) 0.0218(6) 0.0252(5) 0.0025(4) 0.0029(4) -0.0026(4)
P2 0.0223(6) 0.0223(6) 0.0171(5) -0.0020(3) 0.0049(5) 0.0007(4)
P3 0.0223(6) 0.0248(6) 0.0239(6) -0.0006(4) 0.0043(4) 0.0048(4)
P4 0.0227(5) 0.0187(5) 0.0182(5) -0.0008(4) 0.0038(4) -0.0001(4)
O1 0.0303(19) 0.0352(18) 0.0156(15) 0.0049(13) 0.0050(13) 0.0019(14)
O2 0.0263(16) 0.0273(17) 0.0284(15) 0.0067(13) -0.0006(12) 0.0045(13)
C1 0.023(2) 0.035(3) 0.039(3) -0.001(2) 0.0021(19) -0.006(2)
C2 0.031(2) 0.025(2) 0.045(3) -0.003(2) 0.002(2) 0.0000(19)
C3 0.034(3) 0.042(3) 0.036(3) 0.011(2) 0.006(2) -0.014(2)
C4 0.027(2) 0.036(3) 0.027(2) -0.0062(18) 0.0067(17) 0.007(2)
C5 0.036(2) 0.028(2) 0.0215(19) 0.0020(17) 0.0096(17) -0.0042(19)
C6 0.027(2) 0.030(2) 0.023(2) -0.0038(17) 0.0029(16) -0.0026(18)
C7 0.020(2) 0.034(3) 0.062(3) -0.003(2) 0.006(2) 0.009(2)
C8 0.027(2) 0.041(3) 0.033(2) -0.009(2) 0.0045(19) 0.010(2)
C9 0.033(2) 0.028(2) 0.030(2) 0.0040(19) -0.0012(18) 0.005(2)
C10 0.027(2) 0.026(2) 0.0192(19) -0.0027(16) 0.0006(16) -0.0008(17)
C11 0.0189(19) 0.026(2) 0.029(2) -0.0050(17) 0.0049(16) -0.0022(17)
C12 0.030(2) 0.022(2) 0.027(2) 0.0017(17) 0.0006(17) -0.0010(17)
Cl 0.0405(7) 0.0429(8) 0.0450(7) -0.0079(6) -0.0069(6) 0.0167(6)
O3 0.060(3) 0.040(2) 0.046(2) -0.0012(18) 0.0019(19) 0.005(2)
N1 0.048(4) 0.059(3) 0.064(4) -0.010(3) 0.019(3) 0.002(3)
C13 0.047(4) 0.037(3) 0.039(3) -0.001(2) 0.016(3) 0.004(2)
C14 0.042(4) 0.043(3) 0.038(3) 0.002(2) 0.011(3) 0.006(2)

loop_
_atom_type_symbol
_atom_type_description
_atom_type_scat_dispersion_real
_atom_type_scat_dispersion_imag
_atom_type_scat_source
C C 0.0033 0.0016 'International Tables Vol C Tables 4.2.6.8 and 6.1.1.4'
H H 0.0000 0.0000 'International Tables Vol C Tables 4.2.6.8 and 6.1.1.4'
O O 0.0106 0.0060 'International Tables Vol C Tables 4.2.6.8 and 6.1.1.4'
P P 0.1023 0.0942 'International Tables Vol C Tables 4.2.6.8 and 6.1.1.4'
Cl Cl 0.1484 0.1585 'International Tables Vol C Tables 4.2.6.8 and 6.1.1.4'
Ir Ir -1.4442 7.9887 'International Tables Vol C Tables 4.2.6.8 and 6.1.1.4'
N N 0.0061 0.0033 'International Tables Vol C Tables 4.2.6.8 and 6.1.1.4'

loop_
_geom_angle_atom_site_label_1
_geom_angle_atom_site_label_2
_geom_angle_atom_site_label_3
_geom_angle
O1 Ir O2 42.02(13)
O1 Ir P3 104.96(10)
O2 Ir P3 146.93(10)
O1 Ir P2 155.37(11)
O2 Ir P2 113.35(10)
P3 Ir P2 99.66(4)
O1 Ir P4 84.01(10)
O2 Ir P4 81.29(10)
P3 Ir P4 95.42(4)
P2 Ir P4 93.06(4)
O1 Ir P1 83.80(10)
O2 Ir P1 82.75(10)
P3 Ir P1 97.65(4)
P2 Ir P1 93.74(4)
P4 Ir P1 164.04(4)
C3 P1 C2 101.6(3)
C3 P1 C1 102.2(2)
C2 P1 C1 101.9(2)
C3 P1 Ir 111.77(18)
C2 P1 Ir 110.88(17)
C1 P1 Ir 125.55(17)
C6 P2 C5 99.8(2)
C6 P2 C4 102.5(2)
C5 P2 C4 100.9(2)
C6 P2 Ir 120.03(16)
C5 P2 Ir 120.00(15)
C4 P2 Ir 110.74(15)
C7 P3 C9 100.3(3)
C7 P3 C8 100.6(3)
C9 P3 C8 103.4(3)
C7 P3 Ir 119.03(18)
C9 P3 Ir 121.48(17)
C8 P3 Ir 109.10(17)
C10 P4 C11 101.6(2)
C10 P4 C12 101.6(2)
C11 P4 C12 102.5(2)
C10 P4 Ir 111.87(15)
C11 P4 Ir 113.01(15)
C12 P4 Ir 123.52(15)
O2 O1 Ir 69.56(17)
O1 O2 Ir 68.42(17)
P1 C1 H1A 109.5
P1 C1 H1B 109.5
H1A C1 H1B 109.5
P1 C1 H1C 109.5
H1A C1 H1C 109.5
H1B C1 H1C 109.5
P1 C2 H2A 109.5
P1 C2 H2B 109.5
H2A C2 H2B 109.5
P1 C2 H2C 109.5
H2A C2 H2C 109.5
H2B C2 H2C 109.5
P1 C3 H3A 109.5
P1 C3 H3B 109.5
H3A C3 H3B 109.5
P1 C3 H3C 109.5
H3A C3 H3C 109.5
H3B C3 H3C 109.5
P2 C4 H4A 109.5
P2 C4 H4B 109.5
H4A C4 H4B 109.5
P2 C4 H4C 109.5
H4A C4 H4C 109.5
H4B C4 H4C 109.5
P2 C5 H5A 109.5
P2 C5 H5B 109.5
H5A C5 H5B 109.5
P2 C5 H5C 109.5
H5A C5 H5C 109.5
H5B C5 H5C 109.5
P2 C6 H6A 109.5
P2 C6 H6B 109.5
H6A C6 H6B 109.5
P2 C6 H6C 109.5
H6A C6 H6C 109.5
H6B C6 H6C 109.5
P3 C7 H7A 109.5
P3 C7 H7B 109.5
H7A C7 H7B 109.5
P3 C7 H7C 109.5
H7A C7 H7C 109.5
H7B C7 H7C 109.5
P3 C8 H8A 109.5
P3 C8 H8B 109.5
H8A C8 H8B 109.5
P3 C8 H8C 109.5
H8A C8 H8C 109.5
H8B C8 H8C 109.5
P3 C9 H9A 109.5
P3 C9 H9B 109.5
H9A C9 H9B 109.5
P3 C9 H9C 109.5
H9A C9 H9C 109.5
H9B C9 H9C 109.5
P4 C10 H10A 109.5
P4 C10 H10B 109.5
H10A C10 H10B 109.5
P4 C10 H10C 109.5
H10A C10 H10C 109.5
H10B C10 H10C 109.5
P4 C11 H11A 109.5
P4 C11 H11B 109.5
H11A C11 H11B 109.5
P4 C11 H11C 109.5
H11A C11 H11C 109.5
H11B C11 H11C 109.5
P4 C12 H12A 109.5
P4 C12 H12B 109.5
H12A C12 H12B 109.5
P4 C12 H12C 109.5
H12A C12 H12C 109.5
H12B C12 H12C 109.5
H01 O3 H02 111.7
N1 C13 C14 179.2(8)
C13 C14 H14A 109.5
C13 C14 H14B 109.5
H14A C14 H14B 109.5
C13 C14 H14C 109.5
H14A C14 H14C 109.5
H14B C14 H14C 109.5

loop_
_geom_bond_atom_site_label_1
_geom_bond_atom_site_label_2
_geom_bond_distance
Ir O1 2.057(3)
Ir O2 2.073(3)
Ir P3 2.2872(12)
Ir P2 2.2980(12)
Ir P4 2.3564(11)
Ir P1 2.3611(12)
P1 C3 1.819(5)
P1 C2 1.827(5)
P1 C1 1.829(5)
P2 C6 1.816(4)
P2 C5 1.818(5)
P2 C4 1.823(5)
P3 C7 1.798(5)
P3 C9 1.816(5)
P3 C8 1.820(5)
P4 C10 1.812(4)
P4 C11 1.813(4)
P4 C12 1.822(5)
O1 O2 1.481(5)
C1 H1A 0.9800
C1 H1B 0.9800
C1 H1C 0.9800
C2 H2A 0.9800
C2 H2B 0.9800
C2 H2C 0.9800
C3 H3A 0.9800
C3 H3B 0.9800
C3 H3C 0.9800
C4 H4A 0.9800
C4 H4B 0.9800
C4 H4C 0.9800
C5 H5A 0.9800
C5 H5B 0.9800
C5 H5C 0.9800
C6 H6A 0.9800
C6 H6B 0.9800
C6 H6C 0.9800
C7 H7A 0.9800
C7 H7B 0.9800
C7 H7C 0.9800
C8 H8A 0.9800
C8 H8B 0.9800
C8 H8C 0.9800
C9 H9A 0.9800
C9 H9B 0.9800
C9 H9C 0.9800
C10 H10A 0.9800
C10 H10B 0.9800
C10 H10C 0.9800
C11 H11A 0.9800
C11 H11B 0.9800
C11 H11C 0.9800
C12 H12A 0.9800
C12 H12B 0.9800
C12 H12C 0.9800
O3 H01 0.8394
O3 H02 0.8500
N1 C13 1.131(9)
C13 C14 1.455(10)
C14 H14A 0.9800
C14 H14B 0.9800
C14 H14C 0.9800

loop_
_geom_hbond_atom_site_label_D
_geom_hbond_atom_site_label_H
_geom_hbond_atom_site_label_A
_geom_hbond_distance_DH
_geom_hbond_distance_HA
_geom_hbond_distance_DA
_geom_hbond_angle_DHA
_geom_hbond_site_symmetry_A
O3 H02 Cl 0.85 2.38 3.222(4) 169.0 .
O3 H01 Cl 0.84 2.49 3.302(4) 162.2 2_656
